data_4100729
_journal_name_full 'Journal of the American Chemical Society'
_journal_year 2005
_chemical_formula_moiety ' C36 H46 N2 O9, C18 H31 N2 O, Cl'
_chemical_formula_sum 'C54 H77 Cl N4 O10'
_chemical_formula_weight 977.68
_space_group_IT_number 14
_symmetry_cell_setting monoclinic
_symmetry_space_group_name_Hall '-P 2yn'
_symmetry_space_group_name_H-M 'P 1 21/n 1'
_cell_angle_alpha 90
_cell_angle_beta 100.9476(5)
_cell_angle_gamma 90
_cell_formula_units_Z 4
_cell_length_a 11.03740(10)
_cell_length_b 21.5071(3)
_cell_length_c 22.7595(3)
_cell_measurement_temperature 150
_cell_volume 5304.38(11)
_diffrn_ambient_temperature 150
_exptl_crystal_density_diffrn 1.224
_cod_depositor_comments
;
The following automatic conversions were performed:
'_symmetry_cell_setting' value 'Monoclinic' changed to 'monoclinic'
according to '/home/saulius/struct/CIF-dictionaries/cif_core.dic'
dictionary named 'cif_core.dic' version 2.4.1 from 2010-06-29.

Automatic conversion script
Id: cif_fix_enum 1527 2010-12-29 10:47:43Z saulius 
;
_cod_original_sg_symbol_H-M 'P 21/n'
_cod_original_formula_sum ' C54 H77 Cl N4 O10 '
_cod_database_code 4100729

loop_
_symmetry_equiv_pos_as_xyz
x,y,z
-x,-y,-z
-x+1/2,y+1/2,-z+1/2
x+1/2,-y+1/2,z+1/2

loop_
_atom_site_label
_atom_site_type_symbol
_atom_site_fract_x
_atom_site_fract_y
_atom_site_fract_z
_atom_site_U_iso_or_equiv
_atom_site_occupancy
_atom_site_adp_type
_atom_site_refinement_flags_posn
_atom_site_refinement_flags_adp
_atom_site_refinement_flags_occupancy
_atom_site_disorder_assembly
_atom_site_disorder_group
Cl1 Cl 0.51397(5) 0.34697(2) 0.23175(2) 0.0347 1.0000 Uani . . . . .
O1 O 0.21800(15) 0.53831(8) 0.27958(9) 0.0491 1.0000 Uani . . . . .
C1 C 0.30774(19) 0.50535(10) 0.27687(10) 0.0317 1.0000 Uani . . . . .
N1 N 0.29704(17) 0.44990(9) 0.25014(8) 0.0323 1.0000 Uani . . . . .
C2 C 0.1770(2) 0.42438(10) 0.22259(10) 0.0350 1.0000 Uani . . . . .
C3 C 0.17361(19) 0.35512(10) 0.23222(10) 0.0341 1.0000 Uani . . . . .
O2 O 0.17639(15) 0.34592(7) 0.29432(7) 0.0383 1.0000 Uani . . . . .
C4 C 0.18024(19) 0.28577(10) 0.31565(10) 0.0340 1.0000 Uani . . . . .
C5 C 0.1838(2) 0.27987(11) 0.37659(11) 0.0425 1.0000 Uani . . . . .
C6 C 0.1863(3) 0.22190(12) 0.40247(11) 0.0453 1.0000 Uani . . . . .
C7 C 0.1863(2) 0.16860(10) 0.36776(11) 0.0400 1.0000 Uani . . . . .
C8 C 0.1811(2) 0.17410(11) 0.30684(11) 0.0391 1.0000 Uani . . . . .
C9 C 0.1787(2) 0.23299(10) 0.28045(10) 0.0351 1.0000 Uani . . . . .
O3 O 0.19224(18) 0.11334(8) 0.39864(8) 0.0521 1.0000 Uani . . . . .
C10 C 0.1760(2) 0.05791(11) 0.36356(12) 0.0475 1.0000 Uani . . . . .
C11 C 0.1883(3) 0.00301(12) 0.40565(14) 0.0562 1.0000 Uani . . . . .
O4 O 0.31354(19) -0.00312(8) 0.43391(9) 0.0551 1.0000 Uani . . . . .
C12 C 0.3378(3) -0.05501(13) 0.47428(13) 0.0579 1.0000 Uani . . . . .
C13 C 0.3642(3) -0.11365(13) 0.44338(12) 0.0529 1.0000 Uani . . . . .
O5 O 0.47158(18) -0.10979(9) 0.41651(8) 0.0525 1.0000 Uani . . . . .
C14 C 0.5823(3) -0.11363(12) 0.45858(12) 0.0518 1.0000 Uani . . . . .
C15 C 0.6899(3) -0.10901(12) 0.42885(13) 0.0527 1.0000 Uani . . . . .
O6 O 0.69606(16) -0.04933(7) 0.40245(8) 0.0463 1.0000 Uani . . . . .
C16 C 0.8102(2) -0.04155(11) 0.38353(12) 0.0446 1.0000 Uani . . . . .
C17 C 0.8109(2) 0.01945(11) 0.35151(11) 0.0405 1.0000 Uani . . . . .
O7 O 0.81316(17) 0.06830(7) 0.39395(7) 0.0456 1.0000 Uani . . . . .
C18 C 0.8195(2) 0.12814(10) 0.37309(10) 0.0367 1.0000 Uani . . . . .
C19 C 0.8283(2) 0.14363(10) 0.31532(10) 0.0358 1.0000 Uani . . . . .
C20 C 0.8354(2) 0.20635(10) 0.29962(10) 0.0358 1.0000 Uani . . . . .
C21 C 0.83587(19) 0.25248(10) 0.34164(10) 0.0322 1.0000 Uani . . . . .
C22 C 0.8257(2) 0.23632(11) 0.39963(10) 0.0403 1.0000 Uani . . . . .
C23 C 0.8168(2) 0.17502(11) 0.41523(10) 0.0428 1.0000 Uani . . . . .
O8 O 0.84512(15) 0.31500(7) 0.33091(7) 0.0369 1.0000 Uani . . . . .
C24 C 0.8550(2) 0.33266(10) 0.27173(10) 0.0341 1.0000 Uani . . . . .
C25 C 0.8739(2) 0.40209(10) 0.27164(11) 0.0362 1.0000 Uani . . . . .
N2 N 0.76611(18) 0.43461(8) 0.28420(9) 0.0325 1.0000 Uani . . . . .
C26 C 0.77347(19) 0.49327(10) 0.30417(10) 0.0309 1.0000 Uani . . . . .
O9 O 0.87157(14) 0.52245(7) 0.31192(8) 0.0426 1.0000 Uani . . . . .
C27 C 0.65728(19) 0.52297(9) 0.31550(9) 0.0285 1.0000 Uani . . . . .
C28 C 0.54116(19) 0.49846(9) 0.29181(9) 0.0283 1.0000 Uani . . . . .
C29 C 0.43566(19) 0.52789(9) 0.30281(9) 0.0296 1.0000 Uani . . . . .
C30 C 0.4465(2) 0.58238(10) 0.33720(9) 0.0319 1.0000 Uani . . . . .
C31 C 0.5610(2) 0.60784(9) 0.36115(9) 0.0304 1.0000 Uani . . . . .
C32 C 0.6660(2) 0.57746(10) 0.34955(9) 0.0310 1.0000 Uani . . . . .
C33 C 0.5737(2) 0.66811(10) 0.39774(10) 0.0359 1.0000 Uani . . . . .
C34 C 0.6642(3) 0.65815(13) 0.45695(11) 0.0508 1.0000 Uani . . . . .
C35 C 0.6232(3) 0.71938(11) 0.36174(12) 0.0483 1.0000 Uani . . . . .
C36 C 0.4504(2) 0.69016(11) 0.41152(11) 0.0461 1.0000 Uani . . . . .
C37 C 0.8882(6) 0.5418(2) 0.5723(3) 0.1463 1.0000 Uani . . . . .
C38 C 0.7644(4) 0.51124(16) 0.55168(17) 0.0940 1.0000 Uani . . . . .
C39 C 0.7595(4) 0.47335(14) 0.49493(15) 0.0753 1.0000 Uani . . . . .
C40 C 0.6306(3) 0.44651(12) 0.47022(12) 0.0568 1.0000 Uani . . . . .
C41 C 0.6335(3) 0.38877(12) 0.43186(11) 0.0484 1.0000 Uani . . . . .
C42 C 0.5056(3) 0.36558(11) 0.40495(11) 0.0464 1.0000 Uani . . . . .
N3 N 0.5069(2) 0.30804(9) 0.37141(10) 0.0408 1.0000 Uani . . . . .
C43 C 0.5100(2) 0.25248(11) 0.39760(10) 0.0388 1.0000 Uani . . . . .
O10 O 0.5142(2) 0.24498(8) 0.45143(8) 0.0541 1.0000 Uani . . . . .
C44 C 0.5073(2) 0.19625(10) 0.35758(10) 0.0337 1.0000 Uani . . . . .
C45 C 0.5121(2) 0.20047(10) 0.29852(10) 0.0380 1.0000 Uani . . . . .
N4 N 0.5114(2) 0.14862(9) 0.26494(9) 0.0425 1.0000 Uani . . . . .
C46 C 0.5057(2) 0.09137(10) 0.28828(11) 0.0371 1.0000 Uani . . . . .
C47 C 0.5000(2) 0.08494(11) 0.34736(12) 0.0444 1.0000 Uani . . . . .
C48 C 0.5007(3) 0.13756(12) 0.38211(11) 0.0462 1.0000 Uani . . . . .
C49 C 0.5291(3) 0.15774(14) 0.20128(15) 0.0368 0.759(6) Uani . . P 1 1
C50 C 0.4041(4) 0.15874(17) 0.16023(16) 0.0530 0.759(6) Uani . . P 1 1
C51 C 0.4158(4) 0.15641(19) 0.09448(18) 0.0640 0.759(6) Uani . . P 1 1
C52 C 0.4797(4) 0.2108(2) 0.07319(16) 0.0544 0.759(6) Uani . . P 1 1
C53 C 0.4087(3) 0.26996(15) 0.07547(13) 0.0599 0.759(6) Uani . . P 1 1
C149 C 0.4517(11) 0.1461(5) 0.1961(5) 0.035(3) 0.241(6) Uiso . . P 1 2
C150 C 0.5505(10) 0.1753(5) 0.1717(6) 0.041(3) 0.241(6) Uiso . . P 1 2
C151 C 0.5276(9) 0.1673(5) 0.1038(4) 0.039(3) 0.241(6) Uiso . . P 1 2
C152 C 0.4053(10) 0.1911(5) 0.0679(4) 0.033(3) 0.241(6) Uiso . . P 1 2
C153 C 0.4087(3) 0.26996(15) 0.07547(13) 0.0817 0.241(6) Uani . . P 1 2
C54 C 0.4893(4) 0.3222(2) 0.06297(17) 0.0999 1.0000 Uani . . . . .
H1 H 0.357(2) 0.4267(12) 0.2501(11) 0.034(6) 1.0000 Uiso . . . . .
H2 H 0.704(2) 0.4154(13) 0.2791(11) 0.039(7) 1.0000 Uiso . . . . .
H3 H 0.505(3) 0.3125(14) 0.3351(14) 0.057(9) 1.0000 Uiso . . . . .
H21 H 0.1114 0.4445 0.2409 0.0414 1.0000 Uiso . . . . .
H22 H 0.1615 0.4332 0.1787 0.0414 1.0000 Uiso . . . . .
H31 H 0.2469 0.3350 0.2202 0.0408 1.0000 Uiso . . . . .
H32 H 0.0963 0.3371 0.2082 0.0408 1.0000 Uiso . . . . .
H51 H 0.1845 0.3179 0.4019 0.0511 1.0000 Uiso . . . . .
H61 H 0.1882 0.2181 0.4464 0.0548 1.0000 Uiso . . . . .
H81 H 0.1792 0.1359 0.2816 0.0471 1.0000 Uiso . . . . .
H91 H 0.1758 0.2370 0.2364 0.0420 1.0000 Uiso . . . . .
H101 H 0.2405 0.0555 0.3381 0.0578 1.0000 Uiso . . . . .
H102 H 0.0923 0.0578 0.3373 0.0578 1.0000 Uiso . . . . .
H111 H 0.1362 0.0099 0.4366 0.0700 1.0000 Uiso . . . . .
H112 H 0.1606 -0.0357 0.3826 0.0700 1.0000 Uiso . . . . .
H121 H 0.4108 -0.0449 0.5061 0.0706 1.0000 Uiso . . . . .
H122 H 0.2640 -0.0620 0.4930 0.0706 1.0000 Uiso . . . . .
H131 H 0.3768 -0.1481 0.4735 0.0646 1.0000 Uiso . . . . .
H132 H 0.2913 -0.1233 0.4113 0.0646 1.0000 Uiso . . . . .
H141 H 0.5852 -0.1543 0.4800 0.0624 1.0000 Uiso . . . . .
H142 H 0.5854 -0.0789 0.4880 0.0624 1.0000 Uiso . . . . .
H151 H 0.7670 -0.1161 0.4591 0.0638 1.0000 Uiso . . . . .
H152 H 0.6828 -0.1415 0.3969 0.0638 1.0000 Uiso . . . . .
H161 H 0.8788 -0.0421 0.4192 0.0540 1.0000 Uiso . . . . .
H162 H 0.8219 -0.0762 0.3559 0.0540 1.0000 Uiso . . . . .
H171 H 0.8857 0.0221 0.3328 0.0494 1.0000 Uiso . . . . .
H172 H 0.7350 0.0230 0.3197 0.0494 1.0000 Uiso . . . . .
H191 H 0.8296 0.1103 0.2848 0.0438 1.0000 Uiso . . . . .
H201 H 0.8401 0.2177 0.2575 0.0439 1.0000 Uiso . . . . .
H221 H 0.8248 0.2696 0.4302 0.0483 1.0000 Uiso . . . . .
H231 H 0.8085 0.1639 0.4569 0.0514 1.0000 Uiso . . . . .
H241 H 0.9268 0.3111 0.2598 0.0421 1.0000 Uiso . . . . .
H242 H 0.7776 0.3214 0.2432 0.0421 1.0000 Uiso . . . . .
H251 H 0.9473 0.4131 0.3030 0.0447 1.0000 Uiso . . . . .
H252 H 0.8889 0.4152 0.2315 0.0447 1.0000 Uiso . . . . .
H281 H 0.5339 0.4598 0.2670 0.0343 1.0000 Uiso . . . . .
H301 H 0.3700 0.6034 0.3447 0.0387 1.0000 Uiso . . . . .
H321 H 0.7494 0.5951 0.3660 0.0375 1.0000 Uiso . . . . .
H341 H 0.6722 0.6975 0.4807 0.0601 1.0000 Uiso . . . . .
H342 H 0.7467 0.6461 0.4485 0.0601 1.0000 Uiso . . . . .
H343 H 0.6327 0.6243 0.4802 0.0601 1.0000 Uiso . . . . .
H351 H 0.6318 0.7590 0.3852 0.0593 1.0000 Uiso . . . . .
H352 H 0.7056 0.7068 0.3535 0.0593 1.0000 Uiso . . . . .
H353 H 0.5644 0.7258 0.3230 0.0593 1.0000 Uiso . . . . .
H361 H 0.4633 0.7295 0.4354 0.0561 1.0000 Uiso . . . . .
H362 H 0.3912 0.6980 0.3732 0.0561 1.0000 Uiso . . . . .
H363 H 0.4161 0.6575 0.4350 0.0561 1.0000 Uiso . . . . .
H371 H 0.8868 0.5661 0.6097 0.1570 1.0000 Uiso . . . . .
H372 H 0.9060 0.5704 0.5404 0.1570 1.0000 Uiso . . . . .
H373 H 0.9537 0.5092 0.5806 0.1570 1.0000 Uiso . . . . .
H381 H 0.6996 0.5443 0.5439 0.1058 1.0000 Uiso . . . . .
H382 H 0.7473 0.4831 0.5841 0.1058 1.0000 Uiso . . . . .
H391 H 0.7841 0.5007 0.4637 0.0855 1.0000 Uiso . . . . .
H392 H 0.8192 0.4381 0.5039 0.0855 1.0000 Uiso . . . . .
H401 H 0.5906 0.4354 0.5047 0.0683 1.0000 Uiso . . . . .
H402 H 0.5805 0.4791 0.4453 0.0683 1.0000 Uiso . . . . .
H411 H 0.6787 0.3551 0.4573 0.0584 1.0000 Uiso . . . . .
H412 H 0.6780 0.3990 0.3987 0.0584 1.0000 Uiso . . . . .
H421 H 0.4593 0.3582 0.4380 0.0569 1.0000 Uiso . . . . .
H422 H 0.4625 0.3982 0.3774 0.0569 1.0000 Uiso . . . . .
H451 H 0.5162 0.2423 0.2797 0.0462 1.0000 Uiso . . . . .
H461 H 0.5057 0.0538 0.2624 0.0440 1.0000 Uiso . . . . .
H471 H 0.4954 0.0427 0.3652 0.0535 1.0000 Uiso . . . . .
H481 H 0.4964 0.1334 0.4254 0.0559 1.0000 Uiso . . . . .
H491 H 0.5726 0.1980 0.1980 0.0453 0.759 Uiso . . . 1 1
H492 H 0.5795 0.1228 0.1897 0.0453 0.759 Uiso . . . 1 1
H501 H 0.3601 0.1978 0.1675 0.0616 0.759 Uiso . . . 1 1
H502 H 0.3554 0.1219 0.1693 0.0616 0.759 Uiso . . . 1 1
H511 H 0.4630 0.1181 0.0882 0.0747 0.759 Uiso . . . 1 1
H512 H 0.3308 0.1539 0.0697 0.0747 0.759 Uiso . . . 1 1
H521 H 0.5631 0.2154 0.0992 0.0658 0.759 Uiso . . . 1 1
H522 H 0.4891 0.2031 0.0310 0.0658 0.759 Uiso . . . 1 1
H531 H 0.3876 0.2752 0.1160 0.0704 0.759 Uiso . . . 1 1
H532 H 0.3311 0.2691 0.0446 0.0704 0.759 Uiso . . . 1 1
H1491 H 0.3732 0.1704 0.1867 0.0421 0.241 Uiso . . . 2 1
H1492 H 0.4361 0.1024 0.1815 0.0421 0.241 Uiso . . . 2 1
H1501 H 0.5535 0.2206 0.1817 0.0492 0.241 Uiso . . . 2 1
H1502 H 0.6310 0.1555 0.1898 0.0492 0.241 Uiso . . . 2 1
H1511 H 0.5954 0.1896 0.0889 0.0470 0.241 Uiso . . . 2 1
H1512 H 0.5325 0.1218 0.0954 0.0470 0.241 Uiso . . . 2 1
H1521 H 0.3970 0.1794 0.0249 0.0400 0.241 Uiso . . . 2 1
H1522 H 0.3346 0.1734 0.0842 0.0400 0.241 Uiso . . . 2 1
H1531 H 0.4092 0.2754 0.1192 0.0977 0.241 Uiso . . . 2 1
H1532 H 0.3263 0.2824 0.0520 0.0977 0.241 Uiso . . . 2 1
H541 H 0.4447 0.3626 0.0641 0.1163 1.0000 Uiso . . . . .
H542 H 0.5668 0.3227 0.0939 0.1163 1.0000 Uiso . . . . .
H543 H 0.5103 0.3165 0.0225 0.1163 1.0000 Uiso . . . . .

loop_
_atom_site_aniso_label
_atom_site_aniso_U_11
_atom_site_aniso_U_22
_atom_site_aniso_U_33
_atom_site_aniso_U_23
_atom_site_aniso_U_13
_atom_site_aniso_U_12
Cl1 0.0383(3) 0.0264(2) 0.0404(3) -0.0045(2) 0.0100(2) -0.0008(2)
O1 0.0321(9) 0.0394(9) 0.0737(12) -0.0160(9) 0.0047(8) 0.0078(7)
C1 0.0305(11) 0.0281(11) 0.0366(12) 0.0008(9) 0.0065(9) 0.0026(9)
N1 0.0252(9) 0.0264(9) 0.0448(11) -0.0021(8) 0.0059(8) 0.0003(8)
C2 0.0292(11) 0.0321(11) 0.0420(12) -0.0004(9) 0.0023(9) -0.0022(9)
C3 0.0314(11) 0.0330(11) 0.0377(12) -0.0031(9) 0.0058(9) -0.0054(9)
O2 0.0472(9) 0.0273(7) 0.0406(9) -0.0021(7) 0.0085(7) -0.0028(7)
C4 0.0290(11) 0.0284(10) 0.0436(13) -0.0012(9) 0.0045(9) -0.0026(8)
C5 0.0532(15) 0.0339(12) 0.0407(13) -0.0056(10) 0.0098(11) -0.0014(10)
C6 0.0612(16) 0.0384(13) 0.0374(13) 0.0009(10) 0.0123(11) -0.0006(11)
C7 0.0452(13) 0.0301(11) 0.0455(14) 0.0026(10) 0.0105(11) -0.0003(9)
C8 0.0407(13) 0.0314(11) 0.0455(14) -0.0058(10) 0.0088(10) -0.0019(9)
C9 0.0341(12) 0.0325(11) 0.0384(12) -0.0021(9) 0.0059(9) -0.0032(9)
O3 0.0776(13) 0.0332(9) 0.0488(10) 0.0042(8) 0.0203(9) 0.0011(9)
C10 0.0557(16) 0.0339(12) 0.0549(16) -0.0007(11) 0.0156(12) -0.0073(11)
C11 0.0716(19) 0.0369(14) 0.0666(18) 0.0039(12) 0.0301(15) -0.0105(13)
O4 0.0719(13) 0.0371(9) 0.0567(11) 0.0124(8) 0.0132(9) -0.0034(9)
C12 0.088(2) 0.0419(14) 0.0470(15) 0.0117(12) 0.0198(14) -0.0028(14)
C13 0.0637(17) 0.0434(14) 0.0544(16) 0.0134(12) 0.0184(13) -0.0079(12)
O5 0.0619(12) 0.0488(10) 0.0470(10) 0.0073(8) 0.0111(9) -0.0097(9)
C14 0.0635(17) 0.0408(14) 0.0518(16) 0.0104(12) 0.0128(13) -0.0064(12)
C15 0.0648(17) 0.0326(12) 0.0619(17) 0.0104(12) 0.0154(13) -0.0065(12)
O6 0.0567(10) 0.0279(8) 0.0586(11) 0.0088(7) 0.0219(8) -0.0022(7)
C16 0.0499(14) 0.0337(12) 0.0515(15) 0.0057(11) 0.0128(11) -0.0015(10)
C17 0.0462(13) 0.0299(11) 0.0474(14) 0.0017(10) 0.0139(11) -0.0044(10)
O7 0.0699(12) 0.0310(8) 0.0363(9) 0.0035(7) 0.0108(8) -0.0103(8)
C18 0.0409(12) 0.0293(11) 0.0391(12) 0.0030(9) 0.0055(10) -0.0076(9)
C19 0.0416(12) 0.0313(11) 0.0367(12) -0.0022(9) 0.0130(9) -0.0027(9)
C20 0.0429(12) 0.0329(11) 0.0340(12) 0.0025(9) 0.0132(9) 0.0006(9)
C21 0.0296(10) 0.0280(10) 0.0394(12) 0.0012(9) 0.0078(9) -0.0007(8)
C22 0.0510(14) 0.0360(12) 0.0337(12) -0.0057(10) 0.0076(10) -0.0069(10)
C23 0.0583(15) 0.0403(13) 0.0299(12) 0.0002(10) 0.0085(10) -0.0106(11)
O8 0.0459(9) 0.0281(8) 0.0386(9) 0.0013(6) 0.0131(7) -0.0008(6)
C24 0.0339(11) 0.0298(11) 0.0415(12) 0.0021(9) 0.0146(9) 0.0035(9)
C25 0.0306(11) 0.0328(11) 0.0484(13) 0.0047(10) 0.0158(10) 0.0022(9)
N2 0.0255(10) 0.0259(9) 0.0483(12) 0.0007(8) 0.0126(8) -0.0023(7)
C26 0.0328(11) 0.0264(10) 0.0348(11) 0.0031(8) 0.0097(9) -0.0022(8)
O9 0.0309(8) 0.0348(8) 0.0645(11) -0.0026(8) 0.0149(7) -0.0081(7)
C27 0.0325(11) 0.0232(9) 0.0312(11) 0.0035(8) 0.0091(8) -0.0022(8)
C28 0.0331(11) 0.0200(9) 0.0326(11) -0.0008(8) 0.0079(8) 0.0011(8)
C29 0.0331(11) 0.0217(9) 0.0340(11) 0.0006(8) 0.0066(8) 0.0016(8)
C30 0.0364(12) 0.0268(10) 0.0336(11) -0.0004(8) 0.0096(9) 0.0009(9)
C31 0.0400(12) 0.0241(10) 0.0279(10) 0.0009(8) 0.0088(9) -0.0019(9)
C32 0.0348(11) 0.0270(10) 0.0320(11) 0.0024(8) 0.0086(9) -0.0061(9)
C33 0.0508(14) 0.0275(11) 0.0300(11) -0.0029(8) 0.0094(10) -0.0049(9)
C34 0.0664(17) 0.0507(15) 0.0332(13) -0.0087(11) 0.0043(12) -0.0008(13)
C35 0.0745(18) 0.0264(11) 0.0474(14) -0.0039(10) 0.0204(13) -0.0099(11)
C36 0.0590(16) 0.0372(13) 0.0439(14) -0.0109(11) 0.0146(12) 0.0031(11)
C37 0.169(5) 0.079(3) 0.145(5) -0.035(3) -0.089(4) 0.022(3)
C38 0.149(4) 0.0499(19) 0.065(2) -0.0073(16) -0.024(2) 0.012(2)
C39 0.113(3) 0.0419(16) 0.0586(19) -0.0022(14) -0.0146(18) 0.0070(17)
C40 0.096(2) 0.0337(13) 0.0413(14) -0.0027(11) 0.0139(14) -0.0061(14)
C41 0.0702(18) 0.0372(13) 0.0385(13) -0.0041(10) 0.0123(12) -0.0018(12)
C42 0.0673(17) 0.0338(12) 0.0411(14) -0.0053(10) 0.0180(12) 0.0050(11)
N3 0.0583(13) 0.0351(10) 0.0311(11) -0.0031(8) 0.0133(9) -0.0001(9)
C43 0.0462(13) 0.0358(12) 0.0356(13) -0.0046(10) 0.0106(10) -0.0010(10)
O10 0.0852(14) 0.0464(10) 0.0326(10) -0.0021(8) 0.0161(9) -0.0024(9)
C44 0.0318(11) 0.0344(11) 0.0352(12) -0.0008(9) 0.0069(9) -0.0011(9)
C45 0.0500(14) 0.0294(11) 0.0362(12) -0.0013(9) 0.0119(10) 0.0054(10)
N4 0.0583(13) 0.0340(10) 0.0356(11) -0.0006(8) 0.0100(9) 0.0118(9)
C46 0.0315(12) 0.0328(11) 0.0457(13) -0.0042(10) 0.0040(9) -0.0031(9)
C47 0.0508(15) 0.0333(12) 0.0497(15) 0.0020(11) 0.0111(11) -0.0108(11)
C48 0.0633(16) 0.0402(13) 0.0363(13) 0.0029(10) 0.0124(11) -0.0068(12)
C49 0.049(2) 0.0283(15) 0.0358(18) -0.0044(13) 0.0148(14) 0.0008(14)
C50 0.058(2) 0.055(2) 0.041(2) 0.0155(16) -0.0035(17) -0.0190(17)
C51 0.093(3) 0.049(2) 0.045(2) 0.0054(18) -0.0005(19) -0.006(2)
C52 0.055(3) 0.070(3) 0.0398(19) 0.0082(17) 0.0121(16) 0.011(2)
C53 0.086(2) 0.0563(19) 0.0339(16) -0.0007(13) 0.0015(15) 0.0149(16)
C153 0.086(2) 0.0812(19) 0.0773(16) 0.0004(13) 0.0134(15) 0.0020(16)
C54 0.098(3) 0.132(4) 0.061(2) 0.001(2) -0.008(2) -0.033(3)

loop_
_geom_bond_atom_site_label_1
_geom_bond_site_symmetry_1
_geom_bond_atom_site_label_2
_geom_bond_site_symmetry_2
_geom_bond_distance
_geom_bond_publ_flag
O1 . C1 . 1.229(3) yes
C1 . N1 . 1.334(3) yes
C1 . C29 . 1.503(3) yes
N1 . C2 . 1.461(3) yes
N1 . H1 . 0.83(3) no
C2 . C3 . 1.507(3) yes
C2 . H21 . 1.000 no
C2 . H22 . 1.000 no
C3 . O2 . 1.422(3) yes
C3 . H31 . 1.000 no
C3 . H32 . 1.000 no
O2 . C4 . 1.379(3) yes
C4 . C5 . 1.386(3) yes
C4 . C9 . 1.388(3) yes
C5 . C6 . 1.377(3) yes
C5 . H51 . 1.000 no
C6 . C7 . 1.392(3) yes
C6 . H61 . 1.000 no
C7 . C8 . 1.382(3) yes
C7 . O3 . 1.376(3) yes
C8 . C9 . 1.400(3) yes
C8 . H81 . 1.000 no
C9 . H91 . 1.000 no
O3 . C10 . 1.427(3) yes
C10 . C11 . 1.510(4) yes
C10 . H101 . 1.000 no
C10 . H102 . 1.000 no
C11 . O4 . 1.416(4) yes
C11 . H111 . 1.000 no
C11 . H112 . 1.000 no
O4 . C12 . 1.438(3) yes
C12 . C13 . 1.499(4) yes
C12 . H121 . 1.000 no
C12 . H122 . 1.000 no
C13 . O5 . 1.435(3) yes
C13 . H131 . 1.000 no
C13 . H132 . 1.000 no
O5 . C14 . 1.404(3) yes
C14 . C15 . 1.478(4) yes
C14 . H141 . 1.000 no
C14 . H142 . 1.000 no
C15 . O6 . 1.424(3) yes
C15 . H151 . 1.000 no
C15 . H152 . 1.000 no
O6 . C16 . 1.416(3) yes
C16 . C17 . 1.501(3) yes
C16 . H161 . 1.000 no
C16 . H162 . 1.000 no
C17 . O7 . 1.424(3) yes
C17 . H171 . 1.000 no
C17 . H172 . 1.000 no
O7 . C18 . 1.378(3) yes
C18 . C19 . 1.377(3) yes
C18 . C23 . 1.396(3) yes
C19 . C20 . 1.402(3) yes
C19 . H191 . 1.000 no
C20 . C21 . 1.377(3) yes
C20 . H201 . 1.000 no
C21 . C22 . 1.390(3) yes
C21 . O8 . 1.374(3) yes
C22 . C23 . 1.374(3) yes
C22 . H221 . 1.000 no
C23 . H231 . 1.000 no
O8 . C24 . 1.423(3) yes
C24 . C25 . 1.508(3) yes
C24 . H241 . 1.000 no
C24 . H242 . 1.000 no
C25 . N2 . 1.455(3) yes
C25 . H251 . 1.000 no
C25 . H252 . 1.000 no
N2 . C26 . 1.338(3) yes
N2 . H2 . 0.79(3) no
C26 . O9 . 1.235(3) yes
C26 . C27 . 1.498(3) yes
C27 . C28 . 1.396(3) yes
C27 . C32 . 1.398(3) yes
C28 . C29 . 1.389(3) yes
C28 . H281 . 1.000 no
C29 . C30 . 1.402(3) yes
C30 . C31 . 1.391(3) yes
C30 . H301 . 1.000 no
C31 . C32 . 1.399(3) yes
C31 . C33 . 1.533(3) yes
C32 . H321 . 1.000 no
C33 . C34 . 1.533(3) yes
C33 . C35 . 1.535(3) yes
C33 . C36 . 1.528(3) yes
C34 . H341 . 1.000 no
C34 . H342 . 1.000 no
C34 . H343 . 1.000 no
C35 . H351 . 1.000 no
C35 . H352 . 1.000 no
C35 . H353 . 1.000 no
C36 . H361 . 1.000 no
C36 . H362 . 1.000 no
C36 . H363 . 1.000 no
C37 . C38 . 1.508(7) yes
C37 . H371 . 1.000 no
C37 . H372 . 1.000 no
C37 . H373 . 1.000 no
C38 . C39 . 1.519(5) yes
C38 . H381 . 1.000 no
C38 . H382 . 1.000 no
C39 . C40 . 1.539(5) yes
C39 . H391 . 1.000 no
C39 . H392 . 1.000 no
C40 . C41 . 1.522(4) yes
C40 . H401 . 1.000 no
C40 . H402 . 1.000 no
C41 . C42 . 1.512(4) yes
C41 . H411 . 1.000 no
C41 . H412 . 1.000 no
C42 . N3 . 1.456(3) yes
C42 . H421 . 1.000 no
C42 . H422 . 1.000 no
N3 . C43 . 1.333(3) yes
N3 . H3 . 0.83(3) no
C43 . O10 . 1.228(3) yes
C43 . C44 . 1.511(3) yes
C44 . C45 . 1.358(3) yes
C44 . C48 . 1.388(3) yes
C45 . N4 . 1.351(3) yes
C45 . H451 . 1.000 no
N4 . C46 . 1.347(3) yes
N4 . C49 . 1.511(4) yes
N4 . C149 . 1.581(12) yes
C46 . C47 . 1.365(4) yes
C46 . H461 . 1.000 no
C47 . C48 . 1.380(3) yes
C47 . H471 . 1.000 no
C48 . H481 . 1.000 no
C49 . C50 . 1.513(5) yes
C49 . H491 . 1.000 no
C49 . H492 . 1.000 no
C50 . C51 . 1.527(6) yes
C50 . H501 . 1.000 no
C50 . H502 . 1.000 no
C51 . C52 . 1.493(6) yes
C51 . H511 . 1.000 no
C51 . H512 . 1.000 no
C52 . C53 . 1.500(5) yes
C52 . H521 . 1.000 no
C52 . H522 . 1.000 no
C53 . C54 . 1.494(6) yes
C53 . H531 . 1.000 no
C53 . H532 . 1.000 no
C149 . C150 . 1.456(16) yes
C149 . H1491 . 1.000 no
C149 . H1492 . 1.000 no
C150 . C151 . 1.528(16) yes
C150 . H1501 . 1.000 no
C150 . H1502 . 1.000 no
C151 . C152 . 1.528(15) yes
C151 . H1511 . 1.000 no
C151 . H1512 . 1.000 no
C152 . C153 . 1.704(11) yes
C152 . H1521 . 1.000 no
C152 . H1522 . 1.000 no
C153 . C54 . 1.494(6) yes
C153 . H1531 . 1.000 no
C153 . H1532 . 1.000 no
C54 . H541 . 1.000 no
C54 . H542 . 1.000 no
C54 . H543 . 1.000 no
